data_4089570
loop_
_publ_author_name
'Gramigna, Kathryn M.'
'Oria, Jeremy V.'
'Mandell, Chelsea L.'
'Tiedemann, Margaret A.'
'Dougherty, William G.'
'Piro, Nicholas A.'
'Kassel, W. Scott'
'Chan, Benny C.'
'Diaconescu, Paula L.'
'Nataro, Chip'

_publ_section_title
;
 Palladium(II) and Platinum(II) Compounds of
 1,1&#x2032;-Bis(phosphino)metallocene (M = Fe, Ru) Ligands with
 Metal--Metal Interactions
;
_journal_issue 20
_journal_name_full Organometallics
_journal_page_first 5966
_journal_paper_doi 10.1021/om400494t
_journal_volume 32
_journal_year 2013
_chemical_formula_sum 'C26.5 H45 Cl8 Fe P2 Pd Sb'
_chemical_formula_weight 993.16
_chemical_name_common '[(dtbpf)PdCl][SbCl6].0.5(CH2Cl2)'
_space_group_crystal_system monoclinic
_space_group_IT_number 14
_space_group_name_Hall '-P 2ybc'
_space_group_name_H-M_alt 'P 1 21/c 1'
_atom_sites_solution_hydrogens geom
_audit_creation_method SHELXL-2013
_cell_angle_alpha 90
_cell_angle_beta 98.1850(10)
_cell_angle_gamma 90
_cell_formula_units_Z 4
_cell_length_a 11.5485(10)
_cell_length_b 17.0186(14)
_cell_length_c 19.1239(16)
_cell_measurement_reflns_used 1215
_cell_measurement_temperature 165(2)
_cell_measurement_theta_max 23.32
_cell_measurement_theta_min 2.28
_cell_volume 3720.3(5)
_computing_cell_refinement 'Bruker SAINT'
_computing_data_collection 'Bruker APEX2'
_computing_data_reduction 'Bruker SAINT'
_computing_molecular_graphics 'Bruker SHELXTL'
_computing_publication_material 'Bruker SHELXTL'
_computing_structure_refinement 'SHELXL-2013 (Sheldrick, 2013)'
_computing_structure_solution 'SHELXS-97 (Sheldrick, 2008)'
_diffrn_ambient_temperature 165(2)
_diffrn_measured_fraction_theta_full 1.000
_diffrn_measured_fraction_theta_max 0.998
_diffrn_measurement_device_type 'Bruker APEX-II CCD'
_diffrn_measurement_method '\f and \w scans'
_diffrn_radiation_type MoK\a
_diffrn_radiation_wavelength 0.71073
_diffrn_reflns_av_unetI/netI 0.0905
_diffrn_reflns_Laue_measured_fraction_full 1.000
_diffrn_reflns_Laue_measured_fraction_max 0.998
_diffrn_reflns_limit_h_max 14
_diffrn_reflns_limit_h_min -14
_diffrn_reflns_limit_k_max 21
_diffrn_reflns_limit_k_min 0
_diffrn_reflns_limit_l_max 24
_diffrn_reflns_limit_l_min 0
_diffrn_reflns_number 8456
_diffrn_reflns_point_group_measured_fraction_full 1.000
_diffrn_reflns_point_group_measured_fraction_max 0.998
_diffrn_reflns_theta_full 25.242
_diffrn_reflns_theta_max 27.312
_diffrn_reflns_theta_min 1.609
_exptl_absorpt_coefficient_mu 2.263
_exptl_absorpt_correction_T_max 0.745515
_exptl_absorpt_correction_T_min 0.520768
_exptl_absorpt_correction_type multi-scan
_exptl_absorpt_process_details TWINABS
_exptl_crystal_colour brown
_exptl_crystal_density_diffrn 1.773
_exptl_crystal_density_meas ?
_exptl_crystal_description plate
_exptl_crystal_F_000 1972
_exptl_crystal_size_max 0.236
_exptl_crystal_size_mid 0.234
_exptl_crystal_size_min 0.074
_refine_diff_density_max 1.035
_refine_diff_density_min -2.013
_refine_diff_density_rms 0.177
_refine_ls_extinction_method none
_refine_ls_goodness_of_fit_ref 1.025
_refine_ls_hydrogen_treatment constr
_refine_ls_matrix_type full
_refine_ls_number_parameters 383
_refine_ls_number_reflns 8456
_refine_ls_number_restraints 1
_refine_ls_restrained_S_all 1.025
_refine_ls_R_factor_all 0.1016
_refine_ls_R_factor_gt 0.0542
_refine_ls_shift/su_max 0.001
_refine_ls_shift/su_mean 0.000
_refine_ls_structure_factor_coef Fsqd
_refine_ls_weighting_details 'w=1/[\s^2^(Fo^2^)+(0.0608P)^2^] where P=(Fo^2^+2Fc^2^)/3'
_refine_ls_weighting_scheme calc
_refine_ls_wR_factor_gt 0.1161
_refine_ls_wR_factor_ref 0.1358
_reflns_Friedel_coverage 0.000
_reflns_number_gt 5480
_reflns_number_total 8456
_reflns_threshold_expression 'I > 2\s(I)'
_cod_data_source_file om400494t_si_001.cif
_cod_data_source_block '[Pd(dtbpf)Cl]165K'
_cod_depositor_comments
;
The following automatic conversions were performed:

data item '_exptl_crystal_density_meas' value 'not measured' was
changed to '?' -- the value is perceived as not measured.

Automatic conversion script
Id: cif_fix_values 6909 2019-04-08 15:41:33Z antanas 
;
_cod_original_sg_symbol_H-M 'P 21/c'
_cod_original_formula_sum 'C26.50 H45 Cl8 Fe P2 Pd Sb'
_cod_database_code 4089570
_shelx_space_group_comment
; 
The symmetry employed for this shelxl refinement is uniquely defined 
by the following loop, which should always be used as a source of 
symmetry information in preference to the above space-group names. 
They are only intended as comments. 
;
_shelx_estimated_absorpt_t_min 0.617
_shelx_estimated_absorpt_t_max 0.850
_shelxl_version_number 2013-4

loop_
_space_group_symop_operation_xyz
'x, y, z'
'-x, y+1/2, -z+1/2'
'-x, -y, -z'
'x, -y-1/2, z-1/2'

loop_
_atom_site_label
_atom_site_type_symbol
_atom_site_fract_x
_atom_site_fract_y
_atom_site_fract_z
_atom_site_U_iso_or_equiv
_atom_site_adp_type
_atom_site_occupancy
_atom_site_site_symmetry_order
_atom_site_calc_flag
_atom_site_refinement_flags_posn
_atom_site_refinement_flags_adp
_atom_site_refinement_flags_occupancy
_atom_site_disorder_assembly
_atom_site_disorder_group
Sb1 Sb 0.27507(4) 0.33398(2) 0.97513(2) 0.02593(13) Uani 1 1 d . . . . .
Pd1 Pd 0.28530(4) -0.15843(3) 0.82633(2) 0.02076(13) Uani 1 1 d . . . . .
Fe1 Fe 0.27133(9) -0.17013(5) 0.67222(4) 0.0244(2) Uani 1 1 d . . . . .
Cl1 Cl 0.29609(16) -0.14741(10) 0.94779(8) 0.0358(4) Uani 1 1 d . . . . .
Cl2 Cl 0.2663(2) 0.34243(11) 1.09712(9) 0.0491(5) Uani 1 1 d . . . . .
Cl3 Cl 0.28559(19) 0.32580(13) 0.85256(9) 0.0558(6) Uani 1 1 d . . . . .
Cl4 Cl 0.38063(17) 0.45172(9) 0.97981(10) 0.0450(5) Uani 1 1 d . . . . .
Cl5 Cl 0.45226(17) 0.26371(10) 0.99774(10) 0.0442(5) Uani 1 1 d . . . . .
Cl6 Cl 0.09628(17) 0.40468(12) 0.95129(12) 0.0552(6) Uani 1 1 d . . . . .
Cl7 Cl 0.16713(17) 0.21519(10) 0.96693(9) 0.0400(4) Uani 1 1 d . . . . .
P1 P 0.40476(15) -0.05674(9) 0.80799(8) 0.0228(4) Uani 1 1 d . . . . .
P2 P 0.15535(15) -0.25954(9) 0.80739(8) 0.0229(4) Uani 1 1 d . . . . .
C1 C 0.3671(6) 0.0456(4) 0.8345(3) 0.0337(17) Uani 1 1 d . . . . .
C2 C 0.2356(7) 0.0479(4) 0.8396(4) 0.047(2) Uani 1 1 d . . . . .
H2A H 0.2160 0.0980 0.8603 0.071 Uiso 1 1 calc R U . . .
H2B H 0.2157 0.0045 0.8695 0.071 Uiso 1 1 calc R U . . .
H2C H 0.1910 0.0425 0.7922 0.071 Uiso 1 1 calc R U . . .
C3 C 0.3964(7) 0.1063(4) 0.7804(4) 0.051(2) Uani 1 1 d . . . . .
H3A H 0.3768 0.1591 0.7956 0.077 Uiso 1 1 calc R U . . .
H3B H 0.3511 0.0949 0.7342 0.077 Uiso 1 1 calc R U . . .
H3C H 0.4802 0.1038 0.7767 0.077 Uiso 1 1 calc R U . . .
C4 C 0.4299(8) 0.0657(4) 0.9074(4) 0.055(2) Uani 1 1 d . . . . .
H4A H 0.5141 0.0694 0.9058 0.083 Uiso 1 1 calc R U . . .
H4B H 0.4150 0.0246 0.9408 0.083 Uiso 1 1 calc R U . . .
H4C H 0.4011 0.1162 0.9226 0.083 Uiso 1 1 calc R U . . .
C5 C 0.5632(6) -0.0824(4) 0.8256(3) 0.0296(15) Uani 1 1 d . . . . .
C6 C 0.5748(6) -0.1689(4) 0.8048(3) 0.0354(17) Uani 1 1 d . . . . .
H6A H 0.6577 -0.1832 0.8096 0.053 Uiso 1 1 calc R U . . .
H6B H 0.5388 -0.1764 0.7557 0.053 Uiso 1 1 calc R U . . .
H6C H 0.5352 -0.2023 0.8358 0.053 Uiso 1 1 calc R U . . .
C7 C 0.6414(6) -0.0287(4) 0.7870(4) 0.0380(18) Uani 1 1 d . . . . .
H7A H 0.7204 -0.0508 0.7913 0.057 Uiso 1 1 calc R U . . .
H7B H 0.6448 0.0238 0.8082 0.057 Uiso 1 1 calc R U . . .
H7C H 0.6085 -0.0250 0.7369 0.057 Uiso 1 1 calc R U . . .
C8 C 0.6072(6) -0.0779(4) 0.9051(3) 0.0366(17) Uani 1 1 d . . . . .
H8A H 0.5476 -0.0992 0.9315 0.055 Uiso 1 1 calc R U . . .
H8B H 0.6228 -0.0229 0.9187 0.055 Uiso 1 1 calc R U . . .
H8C H 0.6794 -0.1085 0.9159 0.055 Uiso 1 1 calc R U . . .
C9 C 0.3546(6) -0.0654(3) 0.7149(3) 0.0254(14) Uani 1 1 d . . . . .
C10 C 0.4094(6) -0.0963(4) 0.6585(3) 0.0300(16) Uani 1 1 d . . . . .
H10 H 0.4886 -0.1129 0.6622 0.036 Uiso 1 1 calc R U . . .
C11 C 0.3280(6) -0.0986(3) 0.5967(3) 0.0280(15) Uani 1 1 d . . . . .
H11 H 0.3439 -0.1157 0.5518 0.034 Uiso 1 1 calc R U . . .
C12 C 0.3196(8) -0.2778(4) 0.6367(4) 0.043(2) Uani 1 1 d . . . . .
H12 H 0.3872 -0.2871 0.6147 0.051 Uiso 1 1 calc R U . . .
C13 C 0.3135(7) -0.2822(3) 0.7085(3) 0.0315(16) Uani 1 1 d . . . . .
H13 H 0.3770 -0.2939 0.7442 0.038 Uiso 1 1 calc R U . . .
C14 C 0.1945(6) -0.2660(3) 0.7200(3) 0.0275(15) Uani 1 1 d . . . . .
C15 C 0.1852(7) -0.3596(4) 0.8477(3) 0.0328(17) Uani 1 1 d . . . . .
C16 C 0.3172(7) -0.3691(4) 0.8665(4) 0.055(2) Uani 1 1 d . . . . .
H16A H 0.3343 -0.4170 0.8945 0.082 Uiso 1 1 calc R U . . .
H16B H 0.3494 -0.3235 0.8940 0.082 Uiso 1 1 calc R U . . .
H16C H 0.3528 -0.3728 0.8230 0.082 Uiso 1 1 calc R U . . .
C17 C 0.1376(7) -0.4242(4) 0.7953(4) 0.0420(19) Uani 1 1 d . . . . .
H17A H 0.1731 -0.4190 0.7519 0.063 Uiso 1 1 calc R U . . .
H17B H 0.0524 -0.4189 0.7840 0.063 Uiso 1 1 calc R U . . .
H17C H 0.1567 -0.4758 0.8165 0.063 Uiso 1 1 calc R U . . .
C18 C 0.1330(8) -0.3680(4) 0.9159(3) 0.049(2) Uani 1 1 d . . . . .
H18A H 0.0474 -0.3668 0.9054 0.074 Uiso 1 1 calc R U . . .
H18B H 0.1600 -0.3247 0.9478 0.074 Uiso 1 1 calc R U . . .
H18C H 0.1578 -0.4181 0.9385 0.074 Uiso 1 1 calc R U . . .
C19 C 0.0011(6) -0.2248(4) 0.8041(3) 0.0318(16) Uani 1 1 d . . . . .
C20 C -0.0089(6) -0.1450(4) 0.7658(4) 0.0398(18) Uani 1 1 d . . . . .
H20A H -0.0875 -0.1234 0.7661 0.060 Uiso 1 1 calc R U . . .
H20B H 0.0052 -0.1522 0.7168 0.060 Uiso 1 1 calc R U . . .
H20C H 0.0493 -0.1086 0.7899 0.060 Uiso 1 1 calc R U . . .
C21 C -0.0890(6) -0.2840(4) 0.7686(4) 0.0414(18) Uani 1 1 d . . . . .
H21A H -0.1677 -0.2617 0.7659 0.062 Uiso 1 1 calc R U . . .
H21B H -0.0844 -0.3326 0.7963 0.062 Uiso 1 1 calc R U . . .
H21C H -0.0723 -0.2956 0.7208 0.062 Uiso 1 1 calc R U . . .
C22 C -0.0199(7) -0.2089(4) 0.8798(3) 0.0423(19) Uani 1 1 d . . . . .
H22A H 0.0446 -0.1773 0.9040 0.064 Uiso 1 1 calc R U . . .
H22B H -0.0240 -0.2589 0.9047 0.064 Uiso 1 1 calc R U . . .
H22C H -0.0936 -0.1803 0.8792 0.064 Uiso 1 1 calc R U . . .
C23 C 0.1304(7) -0.2487(4) 0.6524(3) 0.0359(18) Uani 1 1 d . . . . .
H23 H 0.0503 -0.2342 0.6427 0.043 Uiso 1 1 calc R U . . .
C24 C 0.2093(8) -0.2574(4) 0.6025(3) 0.047(2) Uani 1 1 d . . . . .
H24 H 0.1896 -0.2503 0.5529 0.056 Uiso 1 1 calc R U . . .
C25 C 0.2193(6) -0.0715(4) 0.6117(3) 0.0322(16) Uani 1 1 d . . . . .
H25 H 0.1493 -0.0668 0.5792 0.039 Uiso 1 1 calc R U . . .
C26 C 0.2336(6) -0.0526(3) 0.6833(3) 0.0290(15) Uani 1 1 d . . . . .
H26 H 0.1732 -0.0342 0.7081 0.035 Uiso 1 1 calc R U . . .
Cl2S Cl -0.0414(19) 0.4731(12) 0.4554(9) 0.204(8) Uani 0.5 1 d D . P A -1
Cl1S Cl 0.0586(12) 0.5330(7) 0.5878(5) 0.113(3) Uani 0.5 1 d D . P A -1
C1S C 0.0754(18) 0.4975(16) 0.5102(11) 0.099(13) Uani 0.5 1 d D . P A -1
H1S1 H 0.1191 0.5369 0.4863 0.119 Uiso 0.5 1 calc R U P A -1
H1S2 H 0.1256 0.4503 0.5181 0.119 Uiso 0.5 1 calc R U P A -1

loop_
_atom_site_aniso_label
_atom_site_aniso_U_11
_atom_site_aniso_U_22
_atom_site_aniso_U_33
_atom_site_aniso_U_23
_atom_site_aniso_U_13
_atom_site_aniso_U_12
Sb1 0.0252(3) 0.0280(2) 0.0249(2) 0.00055(18) 0.00477(19) -0.0024(2)
Pd1 0.0223(3) 0.0225(2) 0.0181(2) 0.00132(19) 0.0052(2) -0.0007(2)
Fe1 0.0294(6) 0.0255(5) 0.0193(4) 0.0024(4) 0.0068(4) 0.0008(4)
Cl1 0.0426(12) 0.0473(10) 0.0182(8) -0.0004(7) 0.0063(7) -0.0034(9)
Cl2 0.0626(15) 0.0585(12) 0.0283(9) -0.0075(8) 0.0133(9) -0.0152(11)
Cl3 0.0502(14) 0.0912(16) 0.0260(9) 0.0006(10) 0.0058(9) -0.0193(12)
Cl4 0.0434(12) 0.0273(9) 0.0645(12) 0.0030(8) 0.0084(10) -0.0083(8)
Cl5 0.0333(11) 0.0399(10) 0.0583(12) -0.0007(8) 0.0026(9) 0.0059(9)
Cl6 0.0260(11) 0.0533(12) 0.0848(16) 0.0114(11) 0.0024(11) 0.0060(9)
Cl7 0.0404(12) 0.0355(9) 0.0455(10) -0.0064(8) 0.0115(9) -0.0137(8)
P1 0.0232(10) 0.0234(8) 0.0217(8) 0.0022(6) 0.0032(7) -0.0005(7)
P2 0.0266(10) 0.0233(8) 0.0197(8) 0.0006(6) 0.0057(7) -0.0046(7)
C1 0.038(5) 0.025(3) 0.037(4) -0.009(3) 0.001(3) 0.002(3)
C2 0.042(5) 0.037(4) 0.062(5) -0.008(4) 0.009(4) 0.011(4)
C3 0.057(6) 0.025(4) 0.071(6) 0.008(4) 0.010(5) 0.001(4)
C4 0.083(7) 0.039(4) 0.041(4) -0.011(3) -0.005(5) 0.014(4)
C5 0.029(4) 0.030(3) 0.029(4) 0.006(3) 0.003(3) -0.003(3)
C6 0.036(4) 0.034(4) 0.037(4) 0.011(3) 0.008(3) 0.008(3)
C7 0.028(4) 0.041(4) 0.046(4) 0.002(3) 0.012(4) -0.009(3)
C8 0.028(4) 0.047(4) 0.032(4) 0.006(3) -0.005(3) -0.005(3)
C9 0.027(4) 0.024(3) 0.025(3) 0.007(3) 0.006(3) -0.006(3)
C10 0.026(4) 0.040(4) 0.025(3) 0.010(3) 0.006(3) -0.004(3)
C11 0.035(4) 0.031(3) 0.018(3) 0.006(3) 0.002(3) -0.005(3)
C12 0.064(6) 0.027(4) 0.043(4) -0.003(3) 0.029(4) 0.004(4)
C13 0.046(5) 0.019(3) 0.032(4) 0.008(3) 0.012(3) 0.004(3)
C14 0.040(4) 0.019(3) 0.024(3) 0.003(2) 0.006(3) 0.000(3)
C15 0.048(5) 0.023(3) 0.029(4) 0.012(3) 0.010(3) 0.000(3)
C16 0.066(7) 0.033(4) 0.059(5) 0.027(4) -0.010(5) 0.009(4)
C17 0.055(6) 0.031(4) 0.042(4) -0.005(3) 0.017(4) 0.000(4)
C18 0.078(7) 0.044(4) 0.030(4) 0.007(3) 0.025(4) -0.008(4)
C19 0.026(4) 0.030(3) 0.039(4) -0.005(3) 0.007(3) -0.004(3)
C20 0.027(4) 0.050(4) 0.043(4) 0.001(3) 0.006(3) 0.002(3)
C21 0.033(5) 0.050(4) 0.042(4) 0.002(3) 0.007(4) -0.010(4)
C22 0.039(5) 0.056(5) 0.034(4) 0.001(3) 0.012(4) 0.000(4)
C23 0.053(5) 0.031(3) 0.022(3) 0.002(3) -0.002(3) -0.012(3)
C24 0.091(7) 0.031(4) 0.020(4) -0.003(3) 0.010(4) -0.018(4)
C25 0.034(4) 0.033(4) 0.029(4) 0.010(3) 0.002(3) 0.001(3)
C26 0.034(4) 0.025(3) 0.029(4) 0.004(3) 0.010(3) -0.002(3)
Cl2S 0.159(16) 0.209(16) 0.24(2) -0.037(16) -0.005(17) -0.011(10)
Cl1S 0.099(8) 0.104(6) 0.145(9) 0.005(6) 0.046(7) 0.008(5)
C1S 0.015(10) 0.066(15) 0.22(4) -0.028(18) 0.019(17) 0.013(10)

loop_
_atom_type_symbol
_atom_type_description
_atom_type_scat_dispersion_real
_atom_type_scat_dispersion_imag
_atom_type_scat_source
C C 0.0033 0.0016 'International Tables Vol C Tables 4.2.6.8 and 6.1.1.4'
H H 0.0000 0.0000 'International Tables Vol C Tables 4.2.6.8 and 6.1.1.4'
P P 0.1023 0.0942 'International Tables Vol C Tables 4.2.6.8 and 6.1.1.4'
Cl Cl 0.1484 0.1585 'International Tables Vol C Tables 4.2.6.8 and 6.1.1.4'
Fe Fe 0.3463 0.8444 'International Tables Vol C Tables 4.2.6.8 and 6.1.1.4'
Pd Pd -0.9988 1.0072 'International Tables Vol C Tables 4.2.6.8 and 6.1.1.4'
Sb Sb -0.5866 1.5461 'International Tables Vol C Tables 4.2.6.8 and 6.1.1.4'

loop_
_geom_angle_atom_site_label_1
_geom_angle_atom_site_label_2
_geom_angle_atom_site_label_3
_geom_angle
Cl4 Sb1 Cl2 90.32(7)
Cl4 Sb1 Cl5 89.63(7)
Cl2 Sb1 Cl5 90.46(7)
Cl4 Sb1 Cl3 89.33(7)
Cl2 Sb1 Cl3 179.52(8)
Cl5 Sb1 Cl3 89.21(7)
Cl4 Sb1 Cl7 178.40(7)
Cl2 Sb1 Cl7 91.22(6)
Cl5 Sb1 Cl7 90.80(7)
Cl3 Sb1 Cl7 89.14(7)
Cl4 Sb1 Cl6 90.43(7)
Cl2 Sb1 Cl6 90.02(8)
Cl5 Sb1 Cl6 179.52(7)
Cl3 Sb1 Cl6 90.31(8)
Cl7 Sb1 Cl6 89.13(7)
P1 Pd1 P2 162.15(6)
P1 Pd1 Cl1 98.40(6)
P2 Pd1 Cl1 99.25(6)
P1 Pd1 Fe1 81.05(4)
P2 Pd1 Fe1 81.28(4)
Cl1 Pd1 Fe1 179.24(5)
C24 Fe1 C12 39.5(3)
C24 Fe1 C13 66.1(3)
C12 Fe1 C13 39.3(2)
C24 Fe1 C26 135.0(3)
C12 Fe1 C26 165.3(3)
C13 Fe1 C26 154.7(2)
C24 Fe1 C11 95.1(3)
C12 Fe1 C11 99.6(3)
C13 Fe1 C11 134.1(3)
C26 Fe1 C11 66.0(2)
C24 Fe1 C10 123.9(3)
C12 Fe1 C10 104.3(3)
C13 Fe1 C10 116.9(3)
C26 Fe1 C10 66.7(3)
C11 Fe1 C10 39.5(2)
C24 Fe1 C25 100.1(3)
C12 Fe1 C25 127.3(3)
C13 Fe1 C25 165.7(3)
C26 Fe1 C25 39.3(2)
C11 Fe1 C25 39.6(2)
C10 Fe1 C25 66.9(3)
C24 Fe1 C23 39.9(3)
C12 Fe1 C23 67.2(3)
C13 Fe1 C23 67.1(3)
C26 Fe1 C23 117.8(3)
C11 Fe1 C23 124.4(2)
C10 Fe1 C23 162.3(2)
C25 Fe1 C23 105.0(3)
C24 Fe1 C14 66.2(2)
C12 Fe1 C14 66.9(3)
C13 Fe1 C14 40.5(2)
C26 Fe1 C14 126.3(3)
C11 Fe1 C14 161.2(2)
C10 Fe1 C14 153.5(3)
C25 Fe1 C14 138.9(3)
C23 Fe1 C14 39.4(2)
C24 Fe1 C9 161.6(2)
C12 Fe1 C9 137.9(3)
C13 Fe1 C9 124.9(3)
C26 Fe1 C9 40.6(2)
C11 Fe1 C9 66.7(2)
C10 Fe1 C9 39.6(2)
C25 Fe1 C9 67.4(2)
C23 Fe1 C9 153.9(3)
C14 Fe1 C9 132.1(2)
C24 Fe1 Pd1 131.66(19)
C12 Fe1 Pd1 114.4(2)
C13 Fe1 Pd1 75.45(17)
C26 Fe1 Pd1 79.22(17)
C11 Fe1 Pd1 133.19(17)
C10 Fe1 Pd1 98.80(17)
C25 Fe1 Pd1 118.32(18)
C23 Fe1 Pd1 98.89(17)
C14 Fe1 Pd1 65.61(16)
C9 Fe1 Pd1 66.54(15)
C9 P1 C5 109.3(3)
C9 P1 C1 106.7(3)
C5 P1 C1 115.2(3)
C9 P1 Pd1 88.5(2)
C5 P1 Pd1 113.3(2)
C1 P1 Pd1 119.6(2)
C14 P2 C19 110.7(3)
C14 P2 C15 105.7(3)
C19 P2 C15 114.7(3)
C14 P2 Pd1 87.0(2)
C19 P2 Pd1 111.7(2)
C15 P2 Pd1 122.7(2)
C4 C1 C3 110.2(6)
C4 C1 C2 106.6(6)
C3 C1 C2 109.9(6)
C4 C1 P1 111.0(5)
C3 C1 P1 111.0(5)
C2 C1 P1 107.9(5)
C1 C2 H2A 109.5
C1 C2 H2B 109.5
H2A C2 H2B 109.5
C1 C2 H2C 109.5
H2A C2 H2C 109.5
H2B C2 H2C 109.5
C1 C3 H3A 109.5
C1 C3 H3B 109.5
H3A C3 H3B 109.5
C1 C3 H3C 109.5
H3A C3 H3C 109.5
H3B C3 H3C 109.5
C1 C4 H4A 109.5
C1 C4 H4B 109.5
H4A C4 H4B 109.5
C1 C4 H4C 109.5
H4A C4 H4C 109.5
H4B C4 H4C 109.5
C8 C5 C6 106.0(5)
C8 C5 C7 108.1(5)
C6 C5 C7 111.3(6)
C8 C5 P1 110.2(5)
C6 C5 P1 107.3(5)
C7 C5 P1 113.6(4)
C5 C6 H6A 109.5
C5 C6 H6B 109.5
H6A C6 H6B 109.5
C5 C6 H6C 109.5
H6A C6 H6C 109.5
H6B C6 H6C 109.5
C5 C7 H7A 109.5
C5 C7 H7B 109.5
H7A C7 H7B 109.5
C5 C7 H7C 109.5
H7A C7 H7C 109.5
H7B C7 H7C 109.5
C5 C8 H8A 109.5
C5 C8 H8B 109.5
H8A C8 H8B 109.5
C5 C8 H8C 109.5
H8A C8 H8C 109.5
H8B C8 H8C 109.5
C10 C9 C26 104.1(5)
C10 C9 P1 131.6(5)
C26 C9 P1 123.5(5)
C10 C9 Fe1 68.0(3)
C26 C9 Fe1 67.2(3)
P1 C9 Fe1 120.7(3)
C11 C10 C9 109.3(6)
C11 C10 Fe1 69.9(4)
C9 C10 Fe1 72.3(4)
C11 C10 H10 125.3
C9 C10 H10 125.3
Fe1 C10 H10 124.1
C10 C11 C25 109.3(6)
C10 C11 Fe1 70.6(3)
C25 C11 Fe1 70.7(4)
C10 C11 H11 125.4
C25 C11 H11 125.4
Fe1 C11 H11 124.9
C13 C12 C24 107.8(7)
C13 C12 Fe1 70.5(4)
C24 C12 Fe1 70.1(4)
C13 C12 H12 126.1
C24 C12 H12 126.1
Fe1 C12 H12 124.9
C12 C13 C14 108.9(6)
C12 C13 Fe1 70.2(4)
C14 C13 Fe1 72.1(3)
C12 C13 H13 125.6
C14 C13 H13 125.6
Fe1 C13 H13 123.8
C23 C14 C13 106.4(6)
C23 C14 P2 131.6(6)
C13 C14 P2 121.5(5)
C23 C14 Fe1 69.3(3)
C13 C14 Fe1 67.5(3)
P2 C14 Fe1 121.9(3)
C18 C15 C16 107.1(6)
C18 C15 C17 110.1(6)
C16 C15 C17 109.4(6)
C18 C15 P2 111.4(5)
C16 C15 P2 108.1(5)
C17 C15 P2 110.6(5)
C15 C16 H16A 109.5
C15 C16 H16B 109.5
H16A C16 H16B 109.5
C15 C16 H16C 109.5
H16A C16 H16C 109.5
H16B C16 H16C 109.5
C15 C17 H17A 109.5
C15 C17 H17B 109.5
H17A C17 H17B 109.5
C15 C17 H17C 109.5
H17A C17 H17C 109.5
H17B C17 H17C 109.5
C15 C18 H18A 109.5
C15 C18 H18B 109.5
H18A C18 H18B 109.5
C15 C18 H18C 109.5
H18A C18 H18C 109.5
H18B C18 H18C 109.5
C22 C19 C21 110.4(6)
C22 C19 C20 106.5(5)
C21 C19 C20 111.6(6)
C22 C19 P2 107.7(5)
C21 C19 P2 112.9(5)
C20 C19 P2 107.5(5)
C19 C20 H20A 109.5
C19 C20 H20B 109.5
H20A C20 H20B 109.5
C19 C20 H20C 109.5
H20A C20 H20C 109.5
H20B C20 H20C 109.5
C19 C21 H21A 109.5
C19 C21 H21B 109.5
H21A C21 H21B 109.5
C19 C21 H21C 109.5
H21A C21 H21C 109.5
H21B C21 H21C 109.5
C19 C22 H22A 109.5
C19 C22 H22B 109.5
H22A C22 H22B 109.5
C19 C22 H22C 109.5
H22A C22 H22C 109.5
H22B C22 H22C 109.5
C24 C23 C14 106.8(7)
C24 C23 Fe1 68.4(4)
C14 C23 Fe1 71.3(4)
C24 C23 H23 126.6
C14 C23 H23 126.6
Fe1 C23 H23 125.3
C12 C24 C23 110.0(6)
C12 C24 Fe1 70.4(4)
C23 C24 Fe1 71.7(4)
C12 C24 H24 125.0
C23 C24 H24 125.0
Fe1 C24 H24 124.5
C26 C25 C11 107.0(6)
C26 C25 Fe1 69.8(3)
C11 C25 Fe1 69.7(4)
C26 C25 H25 126.5
C11 C25 H25 126.5
Fe1 C25 H25 125.6
C25 C26 C9 110.2(6)
C25 C26 Fe1 70.9(4)
C9 C26 Fe1 72.2(4)
C25 C26 H26 124.9
C9 C26 H26 124.9
Fe1 C26 H26 123.5
Cl2S C1S Cl1S 118.7(17)
Cl2S C1S H1S1 107.6
Cl1S C1S H1S1 107.6
Cl2S C1S H1S2 107.6
Cl1S C1S H1S2 107.6
H1S1 C1S H1S2 107.1

loop_
_geom_bond_atom_site_label_1
_geom_bond_atom_site_label_2
_geom_bond_distance
Sb1 Cl4 2.3406(17)
Sb1 Cl2 2.3539(17)
Sb1 Cl5 2.3565(19)
Sb1 Cl3 2.3685(18)
Sb1 Cl7 2.3685(17)
Sb1 Cl6 2.377(2)
Pd1 P1 2.2714(17)
Pd1 P2 2.2780(17)
Pd1 Cl1 2.3159(15)
Pd1 Fe1 2.9353(10)
Fe1 C24 2.056(7)
Fe1 C12 2.059(6)
Fe1 C13 2.063(6)
Fe1 C26 2.064(6)
Fe1 C11 2.065(6)
Fe1 C10 2.075(6)
Fe1 C25 2.079(6)
Fe1 C23 2.099(7)
Fe1 C14 2.125(6)
Fe1 C9 2.132(6)
P1 C9 1.799(6)
P1 C5 1.864(7)
P1 C1 1.883(6)
P2 C14 1.796(6)
P2 C19 1.870(7)
P2 C15 1.881(6)
C1 C4 1.515(9)
C1 C3 1.534(9)
C1 C2 1.536(10)
C2 H2A 0.9800
C2 H2B 0.9800
C2 H2C 0.9800
C3 H3A 0.9800
C3 H3B 0.9800
C3 H3C 0.9800
C4 H4A 0.9800
C4 H4B 0.9800
C4 H4C 0.9800
C5 C8 1.535(8)
C5 C6 1.536(8)
C5 C7 1.545(8)
C6 H6A 0.9800
C6 H6B 0.9800
C6 H6C 0.9800
C7 H7A 0.9800
C7 H7B 0.9800
C7 H7C 0.9800
C8 H8A 0.9800
C8 H8B 0.9800
C8 H8C 0.9800
C9 C10 1.427(8)
C9 C26 1.457(9)
C10 C11 1.401(8)
C10 H10 0.9500
C11 C25 1.405(9)
C11 H11 0.9500
C12 C13 1.387(9)
C12 C24 1.391(10)
C12 H12 0.9500
C13 C14 1.449(9)
C13 H13 0.9500
C14 C23 1.425(8)
C15 C18 1.520(8)
C15 C16 1.524(10)
C15 C17 1.536(9)
C16 H16A 0.9800
C16 H16B 0.9800
C16 H16C 0.9800
C17 H17A 0.9800
C17 H17B 0.9800
C17 H17C 0.9800
C18 H18A 0.9800
C18 H18B 0.9800
C18 H18C 0.9800
C19 C22 1.525(9)
C19 C21 1.536(9)
C19 C20 1.540(9)
C20 H20A 0.9800
C20 H20B 0.9800
C20 H20C 0.9800
C21 H21A 0.9800
C21 H21B 0.9800
C21 H21C 0.9800
C22 H22A 0.9800
C22 H22B 0.9800
C22 H22C 0.9800
C23 C24 1.418(10)
C23 H23 0.9500
C24 H24 0.9500
C25 C26 1.394(8)
C25 H25 0.9500
C26 H26 0.9500
Cl2S C1S 1.640(17)
Cl1S C1S 1.640(19)
C1S H1S1 0.9900
C1S H1S2 0.9900
